data_1000372
loop_
_publ_author_name
'Mercier, N'
'Leblanc, M'

_publ_section_title
;
Synthesis, characterization and crystal structure of a new copper
fluorocarbonate K Cu (C O3) F
;
_journal_coden_ASTM EJSCE5
_journal_name_full
;
European Journal of Solid State Inorganic Chemistry
;
_journal_page_first 423
_journal_page_last 430
_journal_volume 31
_journal_year 1994
_chemical_formula_structural 'K Cu (C O3) F'
_chemical_formula_sum 'C Cu F K O3'
_chemical_name_systematic 'Potassium copper carbonate fluoride'
_space_group_IT_number 26
_symmetry_cell_setting orthorhombic
_symmetry_Int_Tables_number 26
_symmetry_space_group_name_Hall 'P 2c -2'
_symmetry_space_group_name_H-M 'P m c 21'
_cell_angle_alpha 90
_cell_angle_beta 90
_cell_angle_gamma 90
_cell_formula_units_Z 2
_cell_length_a 3.972(1)
_cell_length_b 5.038(2)
_cell_length_c 9.005(5)
_cell_volume 180.2
_refine_ls_R_factor_all 0.021
_cod_original_formula_sum 'Cu F K O3'
_cod_database_code 1000372

loop_
_symmetry_equiv_pos_as_xyz
x,y,z
-x,y,z
-x,-y,1/2+z
x,-y,1/2+z

loop_
_atom_site_aniso_label
_atom_site_aniso_U_11
_atom_site_aniso_U_12
_atom_site_aniso_U_13
_atom_site_aniso_U_22
_atom_site_aniso_U_23
_atom_site_aniso_U_33
K1 0.0123(3) 0. 0. 0.0166(3) 0.0022(4) 0.0192(3)
Cu1 0.0083(1) 0. 0. 0.0119(2) -0.0025(3) 0.0086(1)
F1 0.0102(7) 0. 0. 0.0268(11) 0.0012(15) 0.0266(11)
C1 0.0110(12) 0. 0. 0.0111(12) 0.0002(10) 0.0077(12)
O1 0.0182(10) 0. 0. 0.0106(10) 0.0001(8) 0.0082(9)
O2 0.0215(12) 0. 0. 0.0115(10) -0.0019(8) 0.0086(9)
O3 0.0241(13) 0. 0. 0.0141(13) -0.0031(9) 0.0082(9)

loop_
_atom_site_label
_atom_site_type_symbol
_atom_site_symmetry_multiplicity
_atom_site_Wyckoff_symbol
_atom_site_fract_x
_atom_site_fract_y
_atom_site_fract_z
_atom_site_occupancy
_atom_site_attached_hydrogens
_atom_site_calc_flag
K1 K1+ 2 b 0.5 0.7108(2) 0.0759(1) 1. 0 d
Cu1 Cu2+ 2 a 0. 0.7833(1) 0.7340(1) 1. 0 d
F1 F1- 2 b 0.5 0.1961(4) 0.2287(5) 1. 0 d
C1 C4+ 2 a 0. 0.2168(7) 0.9139(4) 1. 0 d
O1 O2- 2 a 0. 0.0398(5) 0.4239(3) 1. 0 d
O2 O2- 2 a 0. 0.3545(6) 0.0352(3) 1. 0 d
O3 O2- 2 a 0. 0.6674(5) 0.2884(3) 1. 0 d

loop_
_atom_type_symbol
_atom_type_oxidation_number
K1+ 1.000
Cu2+ 2.000
F1- -1.000
C4+ 4.000
O2- -2.000
